data_4131074
loop_
_publ_author_name
'Taylor, Mercedes K.'
'Run\<cevski, Tom\<ce'
'Oktawiec, Julia'
'Gonzalez, Miguel I.'
'Siegelman, Rebecca L.'
'Mason, Jarad A.'
'Ye, Jinxing'
'Brown, Craig M.'
'Long, Jeffrey R.'

_publ_section_title
;
 Tuning the Adsorption-Induced Phase Change in the Flexible Metal-Organic
 Framework Co(bdp).
;
_journal_issue 45
_journal_name_full 'Journal of the American Chemical Society'
_journal_page_first 15019
_journal_page_last 15026
_journal_paper_doi 10.1021/jacs.6b09155
_journal_volume 138
_journal_year 2016
_chemical_formula_moiety 'C12 H6 Co F2 N4'
_chemical_formula_sum 'C12 H6 Co F2 N4'
_chemical_formula_weight 303.14
_chemical_name_common Co(p-F2-bdp)
_space_group_crystal_system tetragonal
_space_group_IT_number 78
_space_group_name_Hall 'P 4cw'
_space_group_name_H-M_alt 'P 43'
_atom_sites_solution_hydrogens geom
_atom_sites_solution_primary direct
_atom_sites_solution_secondary difmap
_audit_creation_date 2016-05-24
_audit_creation_method
;
Olex2 1.2
(compiled 2016.02.16 svn.r3265 for OlexSys, GUI svn.r5155)
;
_cell_angle_alpha 90
_cell_angle_beta 90
_cell_angle_gamma 90
_cell_formula_units_Z 4
_cell_length_a 13.2715(5)
_cell_length_b 13.2715(5)
_cell_length_c 14.6258(6)
_cell_measurement_reflns_used 9931
_cell_measurement_temperature 298(2)
_cell_measurement_theta_max 36.029
_cell_measurement_theta_min 2.582
_cell_volume 2576.08(17)
_computing_cell_refinement 'SAINT v8.34A (Bruker, 2013)'
_computing_data_collection 'Bruker APEX2'
_computing_data_reduction 'SAINT v8.34A (Bruker, 2013)'
_computing_molecular_graphics 'Olex2 (Dolomanov et al., 2009)'
_computing_publication_material 'Olex2 (Dolomanov et al., 2009)'
_computing_structure_refinement 'ShelXL (Sheldrick, 2015)'
_computing_structure_solution 'ShelXT (Sheldrick, 2015)'
_diffrn_ambient_temperature 298(2)
_diffrn_detector_area_resol_mean 10.42
_diffrn_measured_fraction_theta_full 1.000
_diffrn_measured_fraction_theta_max 1.000
_diffrn_measurement_device_type 'ALS_Station_11_3_1 PHOTON'
_diffrn_measurement_method '\f and \w scans'
_diffrn_radiation_monochromator 'channel-cut Si(111) crystal'
_diffrn_radiation_type synchrotron
_diffrn_radiation_wavelength 0.8856
_diffrn_reflns_av_R_equivalents 0.0370
_diffrn_reflns_av_unetI/netI 0.0298
_diffrn_reflns_Laue_measured_fraction_full 1.000
_diffrn_reflns_Laue_measured_fraction_max 1.000
_diffrn_reflns_limit_h_max 17
_diffrn_reflns_limit_h_min -17
_diffrn_reflns_limit_k_max 17
_diffrn_reflns_limit_k_min -17
_diffrn_reflns_limit_l_max 18
_diffrn_reflns_limit_l_min -18
_diffrn_reflns_number 32286
_diffrn_reflns_point_group_measured_fraction_full 1.000
_diffrn_reflns_point_group_measured_fraction_max 1.000
_diffrn_reflns_theta_full 32.097
_diffrn_reflns_theta_max 35.087
_diffrn_reflns_theta_min 2.582
_diffrn_source 'Advanced Light Source station 11.3.1'
_diffrn_standards_number 0
_exptl_absorpt_coefficient_mu 0.711
_exptl_absorpt_correction_T_max 0.990
_exptl_absorpt_correction_T_min 0.937
_exptl_absorpt_correction_type multi-scan
_exptl_absorpt_process_details
'SADABS-2014/5 (Bruker,2014) was used for absorption correction. wR2(int) was 0.1725 before and 0.0517 after correction. The Ratio of minimum to maximum transmission is 0.9465. The \l/2 correction factor is Not present.'
_exptl_crystal_colour violet
_exptl_crystal_colour_primary violet
_exptl_crystal_density_diffrn 0.782
_exptl_crystal_density_method 'not measured'
_exptl_crystal_description block
_exptl_crystal_F_000 604
_exptl_crystal_size_max 0.148
_exptl_crystal_size_mid 0.014
_exptl_crystal_size_min 0.014
_refine_diff_density_max 0.259
_refine_diff_density_min -0.241
_refine_diff_density_rms 0.047
_refine_ls_abs_structure_details
;
 Twinning involves inversion, so Flack parameter cannot be determined
;
_refine_ls_extinction_method none
_refine_ls_goodness_of_fit_ref 1.072
_refine_ls_hydrogen_treatment constr
_refine_ls_matrix_type full
_refine_ls_number_parameters 175
_refine_ls_number_reflns 5895
_refine_ls_number_restraints 103
_refine_ls_restrained_S_all 1.071
_refine_ls_R_factor_all 0.0393
_refine_ls_R_factor_gt 0.0354
_refine_ls_shift/su_max 0.000
_refine_ls_shift/su_mean 0.000
_refine_ls_structure_factor_coef Fsqd
_refine_ls_weighting_details 'w=1/[\s^2^(Fo^2^)+(0.0532P)^2^+0.3904P] where P=(Fo^2^+2Fc^2^)/3'
_refine_ls_weighting_scheme calc
_refine_ls_wR_factor_gt 0.0909
_refine_ls_wR_factor_ref 0.0929
_reflns_Friedel_coverage 0.924
_reflns_Friedel_fraction_full 1.000
_reflns_Friedel_fraction_max 1.000
_reflns_number_gt 5532
_reflns_number_total 5895
_reflns_threshold_expression 'I > 2\s(I)'
_cod_data_source_file ja6b09155_si_001.cif
_cod_data_source_block mkt012s_sq
_cod_original_cell_volume 2576.1(2)
_cod_database_code 4131074
_shelx_space_group_comment
;
The symmetry employed for this shelxl refinement is uniquely defined
by the following loop, which should always be used as a source of
symmetry information in preference to the above space-group names.
They are only intended as comments.
;
_shelx_estimated_absorpt_t_max 0.990
_shelx_estimated_absorpt_t_min 0.902
_olex2_refinement_description
;
1. Twinned data refinement
 Scales: 0.26(5) 0.26(3) 0.25(3) 0.23(3)
2. Fixed Uiso
 At 1.2 times of:
  All C(H) groups
3. Uiso/Uaniso restraints and constraints
C12 \\sim C7 \\sim C8 \\sim C9 \\sim C10 \\sim C11 \\sim F2 \\sim F1: within 2A
with sigma of 0.04 and sigma for terminal atoms of 0.08
4. Rigid body (RIGU) restrains
 C12, C7, C8, C9, C10, C11, F2, F1
 with sigma for 1-2 distances of 0.004 and sigma for 1-3 distances of 0.004
5.a Aromatic/amide H refined with riding coordinates:
 C6(H6), C3(H3), C4(H4), C12(H12), C9(H9), C1(H1)
;
_shelx_shelxl_version_number 2014/7
_olex2_submission_special_instructions 'No special instructions were received'

loop_
_space_group_symop_operation_xyz
'x, y, z'
'-x, -y, z+1/2'
'-y, x, z+3/4'
'y, -x, z+1/4'

loop_
_atom_site_label
_atom_site_type_symbol
_atom_site_fract_x
_atom_site_fract_y
_atom_site_fract_z
_atom_site_U_iso_or_equiv
_atom_site_adp_type
_atom_site_occupancy
_atom_site_site_symmetry_order
_atom_site_calc_flag
_atom_site_refinement_flags_posn
_atom_site_refinement_flags_adp
Co1 Co 0.50752(6) 0.51205(4) 0.62164(14) 0.02165(12) Uani 1 1 d . .
N4 N 0.4850(5) 1.3911(4) 0.4537(3) 0.0365(13) Uani 1 1 d . .
N2 N 0.4867(4) 0.6284(4) 0.4469(3) 0.0339(13) Uani 1 1 d . .
N1 N 0.5006(4) 0.6334(3) 0.5402(3) 0.0303(13) Uani 1 1 d . .
C6 C 0.4768(6) 1.2930(4) 0.4268(4) 0.0409(16) Uani 1 1 d . .
H6 H 0.4594 1.2727 0.3680 0.049 Uiso 1 1 calc R .
C3 C 0.4883(6) 0.7237(4) 0.4183(4) 0.054(2) Uani 1 1 d . .
H3 H 0.4854 0.7429 0.3572 0.065 Uiso 1 1 calc R .
N3 N 0.5068(4) 1.3887(4) 0.5427(3) 0.0310(14) Uani 1 1 d . .
C5 C 0.4972(7) 1.2283(2) 0.4969(6) 0.0474(15) Uani 1 1 d . .
C4 C 0.5093(6) 1.2939(4) 0.5716(5) 0.0455(19) Uani 1 1 d . .
H4 H 0.5177 1.2740 0.6320 0.055 Uiso 1 1 calc R .
C2 C 0.4949(7) 0.7911(3) 0.4914(5) 0.0437(13) Uani 1 1 d . .
C12 C 0.5165(7) 0.9573(5) 0.5767(5) 0.084(3) Uani 1 1 d . U
H12 H 0.5364 0.9236 0.6294 0.101 Uiso 1 1 calc R .
C7 C 0.4951(6) 0.9027(2) 0.4962(5) 0.0502(14) Uani 1 1 d . U
C8 C 0.4787(7) 0.9584(5) 0.4195(4) 0.072(3) Uani 1 1 d . U
C9 C 0.4683(6) 1.0623(5) 0.4210(4) 0.0485(17) Uani 1 1 d . U
H9 H 0.4485 1.0969 0.3687 0.058 Uiso 1 1 calc R .
C10 C 0.4881(6) 1.1152(3) 0.5034(5) 0.0454(16) Uani 1 1 d . U
C11 C 0.5075(6) 1.0619(5) 0.5768(5) 0.056(2) Uani 1 1 d . U
C1 C 0.5063(6) 0.7290(5) 0.5657(4) 0.049(2) Uani 1 1 d . .
H1 H 0.5164 0.7508 0.6254 0.059 Uiso 1 1 calc R .
F2 F 0.5351(5) 1.1058(2) 0.6554(3) 0.111(2) Uani 1 1 d . U
F1 F 0.4611(6) 0.9161(2) 0.3384(3) 0.136(3) Uani 1 1 d . U

loop_
_atom_site_aniso_label
_atom_site_aniso_U_11
_atom_site_aniso_U_22
_atom_site_aniso_U_33
_atom_site_aniso_U_23
_atom_site_aniso_U_13
_atom_site_aniso_U_12
Co1 0.0219(4) 0.0207(3) 0.02242(18) 0.0002(4) -0.0005(3) -0.00008(17)
N4 0.042(3) 0.030(3) 0.037(3) 0.002(2) -0.005(2) 0.005(3)
N2 0.050(3) 0.026(3) 0.025(2) 0.0053(18) -0.002(2) 0.002(2)
N1 0.046(3) 0.016(2) 0.028(2) 0.0059(17) -0.004(2) 0.003(2)
C6 0.071(5) 0.025(3) 0.027(3) -0.004(2) -0.005(3) -0.011(3)
C3 0.112(7) 0.019(3) 0.030(3) 0.001(2) -0.009(4) 0.021(4)
N3 0.054(4) 0.018(2) 0.021(2) 0.0001(17) -0.006(2) 0.008(3)
C5 0.081(4) 0.0244(16) 0.0368(19) -0.002(4) -0.014(3) 0.021(5)
C4 0.079(5) 0.018(3) 0.039(3) 0.001(2) -0.013(3) -0.013(3)
C2 0.080(4) 0.0200(14) 0.032(2) 0.011(3) -0.009(3) -0.014(4)
C12 0.183(10) 0.020(3) 0.051(4) -0.003(3) -0.032(5) 0.012(5)
C7 0.093(4) 0.0222(15) 0.0348(19) 0.001(3) 0.004(3) 0.013(4)
C8 0.171(8) 0.029(3) 0.017(2) -0.004(2) 0.001(3) 0.011(4)
C9 0.098(5) 0.028(3) 0.019(2) 0.003(2) -0.014(3) -0.009(3)
C10 0.083(5) 0.0230(15) 0.030(2) -0.017(2) 0.000(3) 0.018(3)
C11 0.099(6) 0.026(3) 0.043(3) -0.007(2) 0.000(3) 0.007(4)
C1 0.098(7) 0.027(3) 0.022(3) 0.000(2) 0.006(3) 0.010(4)
F2 0.253(7) 0.0251(15) 0.056(2) -0.0035(14) -0.049(3) -0.005(3)
F1 0.339(10) 0.0258(16) 0.0426(19) 0.0007(15) -0.036(4) -0.012(3)

loop_
_atom_type_symbol
_atom_type_description
_atom_type_scat_dispersion_real
_atom_type_scat_dispersion_imag
_atom_type_scat_source
C C 0.0060 0.0030 'International Tables Vol C Tables 4.2.6.8 and 6.1.1.4'
H H 0.0000 0.0000 'International Tables Vol C Tables 4.2.6.8 and 6.1.1.4'
Co Co 0.3494 0.9721 'International Tables Vol C Tables 4.2.6.8 and 6.1.1.4'
F F 0.0280 0.0170 'International Tables Vol C Tables 4.2.6.8 and 6.1.1.4'
N N 0.0110 0.0050 'International Tables Vol C Tables 4.2.6.8 and 6.1.1.4'

loop_
_geom_angle_atom_site_label_1
_geom_angle_atom_site_label_2
_geom_angle_atom_site_label_3
_geom_angle
_geom_angle_site_symmetry_1
_geom_angle_site_symmetry_3
N4 Co1 N1 108.2(2) 4_465 .
N4 Co1 N3 111.50(18) 4_465 1_545
N2 Co1 N4 107.7(3) 4_565 4_465
N2 Co1 N1 111.52(19) 4_565 .
N2 Co1 N3 109.7(2) 4_565 1_545
N3 Co1 N1 108.3(2) 1_545 .
C6 N4 Co1 125.3(5) . 3_664
N3 N4 Co1 127.8(5) . 3_664
N3 N4 C6 106.0(6) . .
N1 N2 Co1 126.7(4) . 3_654
C3 N2 Co1 127.2(5) . 3_654
C3 N2 N1 105.3(6) . .
N2 N1 Co1 123.8(4) . .
C1 N1 Co1 126.8(4) . .
C1 N1 N2 109.4(5) . .
N4 C6 H6 124.2 . .
N4 C6 C5 111.6(6) . .
C5 C6 H6 124.2 . .
N2 C3 H3 124.2 . .
N2 C3 C2 111.6(6) . .
C2 C3 H3 124.2 . .
N4 N3 Co1 123.0(5) . 1_565
C4 N3 Co1 126.2(4) . 1_565
C4 N3 N4 109.8(6) . .
C6 C5 C4 102.5(3) . .
C6 C5 C10 131.1(7) . .
C4 C5 C10 125.2(7) . .
N3 C4 C5 109.7(6) . .
N3 C4 H4 125.1 . .
C5 C4 H4 125.1 . .
C3 C2 C7 132.5(7) . .
C1 C2 C3 103.2(3) . .
C1 C2 C7 124.2(7) . .
C7 C12 H12 120.2 . .
C11 C12 H12 120.2 . .
C11 C12 C7 119.7(6) . .
C12 C7 C2 123.5(7) . .
C8 C7 C2 120.3(7) . .
C8 C7 C12 116.1(3) . .
C7 C8 C9 122.9(5) . .
F1 C8 C7 122.2(6) . .
F1 C8 C9 114.6(5) . .
C8 C9 H9 120.4 . .
C8 C9 C10 119.2(5) . .
C10 C9 H9 120.4 . .
C9 C10 C5 117.0(6) . .
C11 C10 C5 124.9(7) . .
C11 C10 C9 117.7(4) . .
C10 C11 C12 123.6(5) . .
C10 C11 F2 121.5(6) . .
F2 C11 C12 114.2(5) . .
N1 C1 C2 110.2(6) . .
N1 C1 H1 124.9 . .
C2 C1 H1 124.9 . .

loop_
_geom_bond_atom_site_label_1
_geom_bond_atom_site_label_2
_geom_bond_distance
_geom_bond_site_symmetry_2
Co1 N4 1.957(5) 4_465
Co1 N2 1.946(5) 4_565
Co1 N1 2.006(5) .
Co1 N3 2.003(5) 1_545
N4 Co1 1.957(5) 3_664
N4 C6 1.364(8) .
N4 N3 1.333(4) .
N2 Co1 1.946(5) 3_654
N2 N1 1.378(4) .
N2 C3 1.332(7) .
N1 C1 1.325(7) .
C6 H6 0.9300 .
C6 C5 1.365(9) .
C3 H3 0.9300 .
C3 C2 1.397(9) .
N3 Co1 2.003(5) 1_565
N3 C4 1.328(7) .
C5 C4 1.405(10) .
C5 C10 1.508(5) .
C4 H4 0.9300 .
C2 C7 1.482(5) .
C2 C1 1.373(8) .
C12 H12 0.9300 .
C12 C7 1.412(11) .
C12 C11 1.394(10) .
C7 C8 1.361(9) .
C8 C9 1.386(10) .
C8 F1 1.332(7) .
C9 H9 0.9300 .
C9 C10 1.420(8) .
C10 C11 1.311(9) .
C11 F2 1.340(8) .
C1 H1 0.9300 .

loop_
_geom_torsion_atom_site_label_1
_geom_torsion_atom_site_label_2
_geom_torsion_atom_site_label_3
_geom_torsion_atom_site_label_4
_geom_torsion
_geom_torsion_site_symmetry_1
_geom_torsion_site_symmetry_4
Co1 N4 C6 C5 167.6(6) 3_664 .
Co1 N4 N3 Co1 19.4(6) 3_664 1_565
Co1 N4 N3 C4 -171.6(6) 3_664 .
Co1 N2 N1 Co1 -8.5(7) 3_654 .
Co1 N2 N1 C1 172.8(5) 3_654 .
Co1 N2 C3 C2 -175.2(5) 3_654 .
Co1 N1 C1 C2 -177.8(5) . .
Co1 N3 C4 C5 173.9(5) 1_565 .
N4 C6 C5 C4 5.4(9) . .
N4 C6 C5 C10 173.1(8) . .
N4 N3 C4 C5 5.4(8) . .
N2 N1 C1 C2 0.9(8) . .
N2 C3 C2 C7 -177.2(8) . .
N2 C3 C2 C1 5.2(10) . .
N1 N2 C3 C2 -4.8(8) . .
C6 N4 N3 Co1 -170.8(5) . 1_565
C6 N4 N3 C4 -1.8(6) . .
C6 C5 C4 N3 -6.5(9) . .
C6 C5 C10 C9 9.9(14) . .
C6 C5 C10 C11 -177.7(9) . .
C3 N2 N1 Co1 -178.9(5) . .
C3 N2 N1 C1 2.4(6) . .
C3 C2 C7 C12 -170.9(10) . .
C3 C2 C7 C8 5.9(15) . .
C3 C2 C1 N1 -3.6(10) . .
N3 N4 C6 C5 -2.5(8) . .
C5 C10 C11 C12 -167.8(9) . .
C5 C10 C11 F2 2.1(14) . .
C4 C5 C10 C9 175.1(8) . .
C4 C5 C10 C11 -12.5(13) . .
C2 C7 C8 C9 173.6(8) . .
C2 C7 C8 F1 0.7(15) . .
C12 C7 C8 C9 -9.4(15) . .
C12 C7 C8 F1 177.7(9) . .
C7 C2 C1 N1 178.6(8) . .
C7 C12 C11 C10 -6.0(16) . .
C7 C12 C11 F2 -176.5(7) . .
C7 C8 C9 C10 8.4(15) . .
C8 C9 C10 C5 167.4(8) . .
C8 C9 C10 C11 -5.5(13) . .
C9 C10 C11 C12 4.6(15) . .
C9 C10 C11 F2 174.4(8) . .
C10 C5 C4 N3 -175.1(8) . .
C11 C12 C7 C2 -175.2(9) . .
C11 C12 C7 C8 7.9(15) . .
C1 C2 C7 C12 6.2(14) . .
C1 C2 C7 C8 -177.0(9) . .
F1 C8 C9 C10 -178.3(8) . .

loop_
_twin_individual_id
_twin_individual_mass_fraction_refined
1 0.26(5)
2 0.26(3)
3 0.25(3)
4 0.23(3)
